data_7212801
loop_
_publ_author_name
'Leeman, Michel'
'Noorduin, Wim L.'
'Millemaggi, Alessia'
'Vlieg, Elias'
'Meekes, Hugo'
'van Enckevort, Willem J. P.'
'Kaptein, Bernard'
'Kellogg, Richard M.'

_publ_section_title
;
 Efficient Havinga--Kondepudi resolution of conglomerate amino acid
 derivatives by slow cooling and abrasive grinding
;
_journal_issue 7
_journal_name_full CrystEngComm
_journal_page_first 2051
_journal_paper_doi 10.1039/c0ce00140f
_journal_volume 12
_journal_year 2010
_chemical_formula_sum 'C16 H16 N2 O'
_chemical_formula_weight 252.31
_chemical_name_common (S)-2-((2-methylbenzylidene)amino)-2-phenylacetamide
_chemical_name_systematic
;
(S)-2-((2-methylbenzylidene)amino)-2-phenylacetamide
;
_space_group_IT_number 19
_symmetry_space_group_name_Hall 'P 2ac 2ab'
_symmetry_space_group_name_H-M 'P 21 21 21'
_atom_sites_solution_hydrogens geom
_atom_sites_solution_primary direct
_atom_sites_solution_secondary difmap
_audit_creation_method SHELXL-97
_cell_angle_alpha 90.00
_cell_angle_beta 90.00
_cell_angle_gamma 90.00
_cell_formula_units_Z 4
_cell_length_a 5.2025(2)
_cell_length_b 9.7343(8)
_cell_length_c 26.324(2)
_cell_measurement_temperature 208(2)
_cell_volume 1333.12(16)
_computing_structure_refinement 'SHELXL-97 (Sheldrick, 1997)'
_computing_structure_solution 'SHELXS-97 (Sheldrick, 1990)'
_diffrn_ambient_temperature 208(2)
_diffrn_measured_fraction_theta_full 0.996
_diffrn_measured_fraction_theta_max 0.988
_diffrn_radiation_monochromator graphite
_diffrn_radiation_source 'fine-focus sealed tube'
_diffrn_radiation_type MoK\a
_diffrn_radiation_wavelength 0.71073
_diffrn_reflns_av_R_equivalents 0.0321
_diffrn_reflns_av_sigmaI/netI 0.0436
_diffrn_reflns_limit_h_max 5
_diffrn_reflns_limit_h_min -6
_diffrn_reflns_limit_k_max 12
_diffrn_reflns_limit_k_min -12
_diffrn_reflns_limit_l_max 34
_diffrn_reflns_limit_l_min -34
_diffrn_reflns_number 15101
_diffrn_reflns_theta_full 25.00
_diffrn_reflns_theta_max 27.50
_diffrn_reflns_theta_min 2.23
_exptl_absorpt_coefficient_mu 0.080
_exptl_crystal_density_diffrn 1.257
_exptl_crystal_density_method 'not measured'
_exptl_crystal_F_000 536
_refine_diff_density_max 0.175
_refine_diff_density_min -0.194
_refine_diff_density_rms 0.043
_refine_ls_abs_structure_details 'Flack H D (1983), Acta Cryst. A39, 876-881'
_refine_ls_abs_structure_Flack 0.3(18)
_refine_ls_extinction_method none
_refine_ls_goodness_of_fit_ref 1.088
_refine_ls_hydrogen_treatment mixed
_refine_ls_matrix_type full
_refine_ls_number_parameters 179
_refine_ls_number_reflns 2947
_refine_ls_number_restraints 0
_refine_ls_restrained_S_all 1.088
_refine_ls_R_factor_all 0.0794
_refine_ls_R_factor_gt 0.0478
_refine_ls_shift/su_max 0.000
_refine_ls_shift/su_mean 0.000
_refine_ls_structure_factor_coef Fsqd
_refine_ls_weighting_details 'w=1/[\s^2^(Fo^2^)+(0.0341P)^2^+0.2820P] where P=(Fo^2^+2Fc^2^)/3'
_refine_ls_weighting_scheme calc
_refine_ls_wR_factor_gt 0.0829
_refine_ls_wR_factor_ref 0.0922
_reflns_number_gt 2232
_reflns_number_total 2947
_reflns_threshold_expression >2sigma(I)
_cod_data_source_file c0ce00140f.txt
_cod_data_source_block leeman
_cod_depositor_comments
;
  Moved the _audit_creation_method data item out of the loop.

  Antanas Vaitkus,
  2019-03-01

The following automatic conversions were performed:

'_refine_ls_weighting_scheme' value 'calc
w=1/[\s^2^(Fo^2^)+(0.0341P)^2^+0.2820P] where P=(Fo^2^+2Fc^2^)/3' was
changed to 'calc'. New tag '_refine_ls_weighting_details' was
created. The value of the new tag was set to
'w=1/[\s^2^(Fo^2^)+(0.0341P)^2^+0.2820P] where P=(Fo^2^+2Fc^2^)/3'.

Automatic conversion script
Id: cif_fix_values 3143 2015-03-26 13:38:13Z robertas 
;
_cod_original_cell_volume 1333.10(16)
_cod_database_code 7212801

loop_
_symmetry_equiv_pos_as_xyz
'x, y, z'
'x+1/2, -y+1/2, -z'
'-x, y+1/2, -z+1/2'
'-x+1/2, -y, z+1/2'

loop_
_atom_site_label
_atom_site_type_symbol
_atom_site_fract_x
_atom_site_fract_y
_atom_site_fract_z
_atom_site_U_iso_or_equiv
_atom_site_adp_type
_atom_site_occupancy
_atom_site_calc_flag
_atom_site_refinement_flags
C1 C 0.4764(3) 0.45010(19) 0.11181(7) 0.0236(4) Uani 1 d .
H1 H 0.6357 0.5053 0.1092 0.028 Uiso 1 calc R
N2 N 0.2583(3) 0.54517(16) 0.11676(6) 0.0263(4) Uani 1 d .
C3 C 0.3013(4) 0.66571(19) 0.10142(6) 0.0277(4) Uani 1 d .
H3 H 0.4619 0.6841 0.0865 0.033 Uiso 1 calc R
C4 C 0.4543(4) 0.36310(18) 0.06414(6) 0.0230(4) Uani 1 d .
O5 O 0.6520(2) 0.31253(14) 0.04642(5) 0.0317(3) Uani 1 d .
N6 N 0.2252(3) 0.34532(17) 0.04435(6) 0.0298(4) Uani 1 d .
H6A H 0.093(4) 0.381(2) 0.0602(8) 0.036 Uiso 1 d .
H6B H 0.204(4) 0.296(2) 0.0165(8) 0.036 Uiso 1 d .
C11 C 0.4984(4) 0.35925(19) 0.15805(6) 0.0249(4) Uani 1 d .
C12 C 0.7023(4) 0.3759(2) 0.19084(8) 0.0386(5) Uani 1 d .
H12 H 0.8264 0.4439 0.1844 0.046 Uiso 1 calc R
C13 C 0.7250(5) 0.2931(3) 0.23314(8) 0.0539(7) Uani 1 d .
H13 H 0.8632 0.3062 0.2556 0.065 Uiso 1 calc R
C14 C 0.5494(5) 0.1926(3) 0.24267(8) 0.0515(7) Uani 1 d .
H14 H 0.5670 0.1362 0.2714 0.062 Uiso 1 calc R
C15 C 0.3469(5) 0.1740(2) 0.21011(9) 0.0507(6) Uani 1 d .
H15 H 0.2262 0.1041 0.2164 0.061 Uiso 1 calc R
C16 C 0.3201(4) 0.2577(2) 0.16814(8) 0.0381(5) Uani 1 d .
H16 H 0.1793 0.2456 0.1462 0.046 Uiso 1 calc R
C21 C 0.1174(4) 0.77857(19) 0.10532(7) 0.0267(5) Uani 1 d .
C22 C 0.1305(4) 0.8896(2) 0.07173(8) 0.0326(5) Uani 1 d .
C23 C -0.0334(5) 0.9993(2) 0.07945(9) 0.0431(6) Uani 1 d .
H23 H -0.0270 1.0747 0.0572 0.052 Uiso 1 calc R
C24 C -0.2062(5) 1.0004(2) 0.11914(9) 0.0450(6) Uani 1 d .
H24 H -0.3140 1.0768 0.1239 0.054 Uiso 1 calc R
C25 C -0.2215(4) 0.8906(2) 0.15168(8) 0.0405(5) Uani 1 d .
H25 H -0.3399 0.8910 0.1786 0.049 Uiso 1 calc R
C26 C -0.0609(4) 0.7799(2) 0.14430(7) 0.0316(5) Uani 1 d .
H26 H -0.0727 0.7038 0.1662 0.038 Uiso 1 calc R
C27 C 0.3141(5) 0.8913(2) 0.02752(9) 0.0478(6) Uani 1 d .
H27A H 0.4893 0.8951 0.0401 0.072 Uiso 1 calc R
H27B H 0.2802 0.9711 0.0065 0.072 Uiso 1 calc R
H27C H 0.2911 0.8085 0.0075 0.072 Uiso 1 calc R

loop_
_atom_site_aniso_label
_atom_site_aniso_U_11
_atom_site_aniso_U_22
_atom_site_aniso_U_33
_atom_site_aniso_U_23
_atom_site_aniso_U_13
_atom_site_aniso_U_12
C1 0.0215(10) 0.0234(10) 0.0259(9) -0.0004(8) -0.0001(8) 0.0029(8)
N2 0.0285(9) 0.0225(8) 0.0278(8) -0.0020(7) -0.0001(7) 0.0032(7)
C3 0.0271(11) 0.0294(11) 0.0265(9) -0.0007(8) -0.0028(8) 0.0000(9)
C4 0.0260(11) 0.0211(10) 0.0220(8) 0.0003(8) 0.0015(8) 0.0019(8)
O5 0.0265(7) 0.0376(8) 0.0311(7) -0.0079(6) 0.0037(6) 0.0067(7)
N6 0.0237(9) 0.0378(10) 0.0278(8) -0.0102(8) -0.0025(7) 0.0023(8)
C11 0.0285(11) 0.0235(10) 0.0228(8) -0.0046(8) 0.0037(8) 0.0069(9)
C12 0.0400(13) 0.0420(13) 0.0337(10) -0.0020(9) -0.0071(10) 0.0020(11)
C13 0.0579(17) 0.0695(17) 0.0343(11) 0.0051(12) -0.0128(12) 0.0147(15)
C14 0.0658(17) 0.0590(16) 0.0296(11) 0.0157(11) 0.0056(12) 0.0232(15)
C15 0.0575(16) 0.0476(14) 0.0471(13) 0.0158(12) 0.0134(12) 0.0044(13)
C16 0.0386(13) 0.0412(12) 0.0344(11) 0.0032(10) 0.0023(9) 0.0004(11)
C21 0.0295(11) 0.0226(11) 0.0279(10) -0.0021(8) -0.0085(8) -0.0005(8)
C22 0.0318(12) 0.0273(11) 0.0386(11) 0.0040(9) -0.0082(9) -0.0013(9)
C23 0.0491(14) 0.0247(11) 0.0554(14) 0.0064(10) -0.0117(12) 0.0027(11)
C24 0.0453(14) 0.0285(12) 0.0612(14) -0.0085(11) -0.0054(13) 0.0134(11)
C25 0.0409(13) 0.0376(12) 0.0431(12) -0.0089(10) 0.0003(10) 0.0094(11)
C26 0.0382(12) 0.0240(11) 0.0327(10) -0.0006(9) -0.0040(9) -0.0011(9)
C27 0.0510(15) 0.0425(13) 0.0499(13) 0.0149(11) 0.0032(11) -0.0006(12)

loop_
_atom_type_symbol
_atom_type_description
_atom_type_scat_dispersion_real
_atom_type_scat_dispersion_imag
_atom_type_scat_source
C C 0.0033 0.0016 'International Tables Vol C Tables 4.2.6.8 and 6.1.1.4'
H H 0.0000 0.0000 'International Tables Vol C Tables 4.2.6.8 and 6.1.1.4'
N N 0.0061 0.0033 'International Tables Vol C Tables 4.2.6.8 and 6.1.1.4'
O O 0.0106 0.0060 'International Tables Vol C Tables 4.2.6.8 and 6.1.1.4'

loop_
_geom_angle_atom_site_label_1
_geom_angle_atom_site_label_2
_geom_angle_atom_site_label_3
_geom_angle
N2 C1 C11 110.86(14)
N2 C1 C4 111.46(15)
C11 C1 C4 110.22(14)
C3 N2 C1 114.87(16)
N2 C3 C21 124.14(18)
O5 C4 N6 123.73(16)
O5 C4 C1 118.19(16)
N6 C4 C1 118.07(17)
C12 C11 C16 118.76(18)
C12 C11 C1 119.66(18)
C16 C11 C1 121.58(17)
C11 C12 C13 120.2(2)
C14 C13 C12 120.7(2)
C13 C14 C15 119.7(2)
C14 C15 C16 120.0(2)
C15 C16 C11 120.6(2)
C26 C21 C22 119.65(18)
C26 C21 C3 119.90(17)
C22 C21 C3 120.34(17)
C23 C22 C21 118.3(2)
C23 C22 C27 119.81(19)
C21 C22 C27 121.86(19)
C24 C23 C22 121.3(2)
C25 C24 C23 120.3(2)
C24 C25 C26 119.1(2)
C25 C26 C21 121.23(19)

loop_
_geom_bond_atom_site_label_1
_geom_bond_atom_site_label_2
_geom_bond_distance
C1 N2 1.470(2)
C1 C11 1.509(3)
C1 C4 1.518(2)
N2 C3 1.261(2)
C3 C21 1.461(3)
C4 O5 1.232(2)
C4 N6 1.312(2)
C11 C12 1.377(3)
C11 C16 1.381(3)
C12 C13 1.380(3)
C13 C14 1.362(3)
C14 C15 1.370(3)
C15 C16 1.380(3)
C21 C26 1.383(3)
C21 C22 1.398(3)
C22 C23 1.381(3)
C22 C27 1.506(3)
C23 C24 1.378(3)
C24 C25 1.372(3)
C25 C26 1.378(3)
